data_4322947
loop_
_publ_author_name
'Ralph A. Isovitsch'
'A. Scott Beadle'
'Frank R. Fronczek'
'Andrew W. Maverick'

_publ_section_title
;
 Electronic Absorption Spectra and Phosphorescence of Oxygen-Containing
 Molybdenum(IV) Complexes
;
_journal_name_full 'Inorganic Chemistry'
_journal_page_first 4258
_journal_page_last 4264
_journal_paper_doi 10.1021/ic971186e
_journal_volume 37
_journal_year 1998
_chemical_formula_moiety C22H42N4O2F12P2Mo
_chemical_formula_sum 'C22 H42 F12 Mo N4 O2 P2'
_chemical_formula_weight 780.47
_chemical_name_systematic ' ?'
_space_group_IT_number 14
_symmetry_cell_setting monoclinic
_symmetry_space_group_name_Hall '-P 2ybc'
_symmetry_space_group_name_H-M 'P 1 21/c 1'
_cell_angle_alpha 90
_cell_angle_beta 103.31(1)
_cell_angle_gamma 90
_cell_formula_units_Z 2
_cell_length_a 9.1538(8)
_cell_length_b 15.709(2)
_cell_length_c 13.456(2)
_cell_measurement_reflns_used 25
_cell_measurement_temperature 298
_cell_measurement_theta_max 13
_cell_measurement_theta_min 10
_cell_volume 1883.0(4)
_computing_cell_refinement CAD4_(Enraf-Nonius,_1994)
_computing_data_collection CAD4_(Enraf-Nonius,_1994)
_computing_data_reduction process_MolEN_(Fair,_1990)
_computing_publication_material BTABLE_PTABLE_CIF_IN_MolEN_(Fair,_1990)
_computing_structure_refinement LSFM_MolEN_(Fair,_1990)
_computing_structure_solution Patterson_and_Fourier
_diffrn_ambient_temperature 298
_diffrn_measurement_device Enraf_Nonius_CAD4
_diffrn_measurement_method \q/2\q
_diffrn_radiation_monochromator graphite
_diffrn_radiation_source sealed_tube
_diffrn_radiation_type Mo-K\a
_diffrn_radiation_wavelength 0.71073
_diffrn_reflns_av_R_equivalents 0.027
_diffrn_reflns_av_sigmaI/netI 1.000
_diffrn_reflns_limit_h_max 11
_diffrn_reflns_limit_h_min 0
_diffrn_reflns_limit_k_max 0
_diffrn_reflns_limit_k_min -20
_diffrn_reflns_limit_l_max 17
_diffrn_reflns_limit_l_min -17
_diffrn_reflns_number 4751
_diffrn_reflns_theta_max 27.47
_diffrn_reflns_theta_min 2.5
_diffrn_standards_decay_% 0
_diffrn_standards_interval_time 120
_diffrn_standards_number 3
_exptl_absorpt_coefficient_mu 0.504
_exptl_absorpt_correction_T_max 1.0000
_exptl_absorpt_correction_T_min 0.9499
_exptl_absorpt_correction_type psi-scans
_exptl_absorpt_process_details (North,_Phillips,_Mathews,_1968)
_exptl_crystal_colour purple
_exptl_crystal_density_diffrn 1.377
_exptl_crystal_density_method none
_exptl_crystal_description lath
_exptl_crystal_F_000 796
_exptl_crystal_size_max 0.35
_exptl_crystal_size_mid 0.18
_exptl_crystal_size_min 0.05
_refine_diff_density_max 0.49
_refine_diff_density_min -0.16
_refine_ls_abs_structure_details ' ?'
_refine_ls_extinction_method
;
     equ(22) p292 "Crystallographic Computing" (1970)
;
_refine_ls_goodness_of_fit_obs 1.654
_refine_ls_hydrogen_treatment calculated_U=1.3_x_bonding_atom
_refine_ls_matrix_type full
_refine_ls_number_constraints 0
_refine_ls_number_parameters 197
_refine_ls_number_reflns 2719
_refine_ls_number_restraints 0
_refine_ls_R_factor_all 0.128
_refine_ls_R_factor_obs 0.063
_refine_ls_shift/esd_max 0.002
_refine_ls_shift/esd_mean 0.001
_refine_ls_structure_factor_coef F
_refine_ls_weighting_details 'w = 4Fo^2^/(\s^2^(Fo^2^) + 0.0004 Fo^4^)'
_refine_ls_weighting_scheme calc
_refine_ls_wR_factor_obs 0.056
_reflns_number_observed 2719
_reflns_number_total 4316
_reflns_observed_criterion >1.0\s(I)
_cod_data_source_file ic971186e.cif
_cod_data_source_block '[Mo(CN-t-Bu)4(OCH3)2](PF6)2'
_cod_depositor_comments
;
The following automatic conversions were performed:

'_refine_ls_weighting_scheme' value '4Fo^2^/(\s^2^(Fo^2^) + 0.0004
Fo^4^)' was changed to 'calc'. New tag '_refine_ls_weighting_details'
was created. The value of the new tag was set to 'w =
4Fo^2^/(\s^2^(Fo^2^) + 0.0004 Fo^4^)'.

Automatic conversion script
Id: cif_fix_values 3143 2015-03-26 13:38:13Z robertas 
;
_cod_original_cell_volume 1882.9(8)
_cod_original_formula_sum C22H42N4O2F12P2Mo
_cod_database_code 4322947

loop_
_symmetry_equiv_pos_as_xyz
x,y,z
-x,1/2+y,1/2-z
-x,-y,-z
+x,1/2-y,1/2+z

loop_
_atom_site_aniso_label
_atom_site_aniso_U_11
_atom_site_aniso_U_22
_atom_site_aniso_U_33
_atom_site_aniso_U_12
_atom_site_aniso_U_13
_atom_site_aniso_U_23
_atom_site_aniso_type_symbol
Mo 0.0511(3) 0.0460(3) 0.0387(2) 0.0009(4) 0.0116(2) 0.0080(4) Mo
P 0.110(1) 0.087(1) 0.0621(9) -0.031(1) 0.0193(9) 0.0013(9) P
F1 0.285(7) 0.137(4) 0.199(5) -0.038(4) 0.044(5) -0.063(4) F
F2 0.295(7) 0.114(3) 0.227(5) -0.037(4) 0.049(5) -0.092(3) F
F3 0.302(6) 0.254(6) 0.128(3) -0.042(5) 0.085(3) 0.049(4) F
F4 0.444(6) 0.203(5) 0.181(3) 0.035(5) 0.204(3) 0.086(3) F
F5 0.138(5) 0.281(7) 0.273(7) 0.015(5) -0.008(5) -0.036(6) F
F6 0.081(3) 0.249(7) 0.394(9) -0.003(4) -0.000(5) 0.046(7) F
O1 0.060(2) 0.043(2) 0.056(2) -0.001(2) 0.016(1) 0.003(2) O
N1 0.052(2) 0.057(3) 0.065(2) -0.002(2) 0.015(2) 0.004(2) N
N2 0.068(2) 0.050(3) 0.045(2) -0.001(2) 0.008(2) 0.004(2) N
C1 0.054(3) 0.051(3) 0.051(3) -0.000(2) 0.015(2) 0.004(2) C
C2 0.065(3) 0.062(3) 0.077(3) -0.014(3) 0.020(3) 0.011(3) C
C3 0.114(5) 0.074(4) 0.123(5) -0.019(4) 0.042(4) -0.006(4) C
C4 0.076(4) 0.110(5) 0.130(5) -0.008(4) 0.043(3) 0.008(5) C
C5 0.107(5) 0.168(6) 0.092(4) -0.049(5) -0.001(4) 0.060(4) C
C6 0.058(3) 0.055(3) 0.053(2) -0.005(3) 0.014(2) 0.003(3) C
C7 0.067(3) 0.063(3) 0.035(2) 0.002(3) 0.004(2) 0.006(2) C
C8 0.109(5) 0.124(6) 0.072(4) 0.036(5) 0.000(4) 0.015(4) C
C9 0.109(5) 0.135(6) 0.067(4) -0.028(5) 0.006(4) 0.036(4) C
C10 0.135(6) 0.088(5) 0.067(4) 0.012(5) -0.003(4) -0.012(4) C
C11 0.127(6) 0.058(4) 0.182(6) 0.002(4) 0.061(5) -0.012(5) C

loop_
_atom_site_label
_atom_site_fract_x
_atom_site_fract_y
_atom_site_fract_z
_atom_site_U_iso_or_equiv
_atom_site_thermal_displace_type
_atom_site_calc_flag
_atom_site_calc_attached_atom
_atom_site_type_symbol
Mo 0.5000 0.5000 0.5000 0.0450(3) Uij ? ? Mo
P 0.2057(2) 0.8720(1) 0.2798(1) 0.084(1) Uij ? ? P
F1 0.2179(7) 0.9612(3) 0.3295(5) 0.198(5) Uij ? ? F
F2 0.1845(7) 0.7855(3) 0.2322(4) 0.197(5) Uij ? ? F
F3 0.1798(7) 0.8352(4) 0.3769(4) 0.214(5) Uij ? ? F
F4 0.2265(7) 0.9130(4) 0.1864(3) 0.254(4) Uij ? ? F
F5 0.0372(6) 0.8877(5) 0.2458(6) 0.220(6) Uij ? ? F
F6 0.3676(6) 0.8567(4) 0.3202(6) 0.200(6) Uij ? ? F
O1 0.4429(4) 0.6062(2) 0.5214(2) 0.053(2) Uij ? ? O
N1 0.2200(4) 0.4027(3) 0.5681(3) 0.058(2) Uij ? ? N
N2 0.6631(4) 0.4822(2) 0.7448(3) 0.053(2) Uij ? ? N
C1 0.3088(5) 0.4423(3) 0.5432(3) 0.052(3) Uij ? ? C
C2 0.1128(6) 0.3472(3) 0.6018(4) 0.067(3) Uij ? ? C
C3 0.0848(8) 0.2738(4) 0.5278(5) 0.101(5) Uij ? ? C
C4 -0.0290(7) 0.3986(5) 0.5969(5) 0.103(5) Uij ? ? C
C5 0.1863(8) 0.3194(5) 0.7097(5) 0.118(5) Uij ? ? C
C6 0.6132(5) 0.4902(3) 0.6604(3) 0.055(3) Uij ? ? C
C7 0.7129(6) 0.4691(3) 0.8549(3) 0.053(3) Uij ? ? C
C8 0.8559(8) 0.4201(5) 0.8736(5) 0.099(5) Uij ? ? C
C9 0.5886(8) 0.4191(5) 0.8849(5) 0.100(5) Uij ? ? C
C10 0.7316(8) 0.5543(4) 0.9042(5) 0.093(5) Uij ? ? C
C11 0.4174(8) 0.6923(4) 0.5378(6) 0.110(5) Uij ? ? C
H3a 0.0154 0.2355 0.5464 0.1315 Uiso ? ? H
H3b 0.0449 0.2947 0.4608 0.1315 Uiso ? ? H
H3c 0.1766 0.2450 0.5296 0.1315 Uiso ? ? H
H4a -0.1012 0.3641 0.6185 0.1329 Uiso ? ? H
H4b -0.0064 0.4467 0.6404 0.1329 Uiso ? ? H
H4c -0.0682 0.4170 0.5287 0.1329 Uiso ? ? H
H5a 0.1201 0.2830 0.7347 0.1641 Uiso ? ? H
H5b 0.2766 0.2896 0.7095 0.1641 Uiso ? ? H
H5c 0.2084 0.3680 0.7525 0.1641 Uiso ? ? H
H8a 0.8912 0.4106 0.9448 0.1364 Uiso ? ? H
H8b 0.8391 0.3670 0.8390 0.1364 Uiso ? ? H
H8c 0.9287 0.4517 0.8488 0.1364 Uiso ? ? H
H9a 0.6145 0.4084 0.9563 0.1379 Uiso ? ? H
H9b 0.4980 0.4510 0.8683 0.1379 Uiso ? ? H
H9c 0.5750 0.3665 0.8491 0.1379 Uiso ? ? H
H10a 0.7640 0.5477 0.9761 0.1311 Uiso ? ? H
H10b 0.8043 0.5860 0.8796 0.1311 Uiso ? ? H
H10c 0.6385 0.5838 0.8886 0.1311 Uiso ? ? H
H11a 0.3365 0.6976 0.5706 0.1541 Uiso ? ? H
H11b 0.3932 0.7212 0.4741 0.1536 Uiso ? ? H
H11c 0.5052 0.7166 0.5797 0.1536 Uiso ? ? H

loop_
_atom_type_symbol
_atom_type_description
_atom_type_scat_dispersion_real
_atom_type_scat_dispersion_imag
_atom_type_scat_source
C ? 0.002 0.002 International_Tables_Vol_IV_Table_2.3.1
H ? 0.000 0.000 International_Tables_Vol_IV_Table_2.3.1
N ? 0.004 0.003 International_Tables_Vol_IV_Table_2.3.1
O ? 0.008 0.006 International_Tables_Vol_IV_Table_2.3.1
F ? 0.014 0.010 International_Tables_Vol_IV_Table_2.3.1
P ? 0.090 0.095 International_Tables_Vol_IV_Table_2.3.1
Mo ? -1.825 0.688 International_Tables_Vol_IV_Table_2.3.1

loop_
_geom_angle_atom_site_label_1
_geom_angle_atom_site_label_2
_geom_angle_atom_site_label_3
_geom_angle
_geom_angle_site_symmetry_1
_geom_angle_site_symmetry_2
_geom_angle_site_symmetry_3
_geom_angle_publ_flag
O1 Mo O1 180.00 . . 3_666 ?
O1 Mo C1 93.6(2) . . . ?
O1 Mo C1 86.4(2) . . 3_666 ?
O1 Mo C6 89.8(2) . . . ?
O1 Mo C6 90.2(2) . . 3_666 ?
O1 Mo C1 86.4(2) . 3_666 . ?
O1 Mo C1 93.6(2) . 3_666 3_666 ?
O1 Mo C6 90.2(2) . 3_666 . ?
O1 Mo C6 89.8(2) . 3_666 3_666 ?
C1 Mo C1 180.00 . . 3_666 ?
C1 Mo C6 86.2(2) . . . ?
C1 Mo C6 93.8(2) . . 3_666 ?
C1 Mo C6 93.8(2) . 3_666 . ?
C1 Mo C6 86.2(2) . 3_666 3_666 ?
C6 Mo C6 180.00 . . 3_666 ?
F1 P F2 176.6(4) . . . ?
F1 P F3 89.0(3) . . . ?
F1 P F4 87.9(3) . . . ?
F1 P F5 87.2(4) . . . ?
F1 P F6 91.2(4) . . . ?
F2 P F3 89.5(4) . . . ?
F2 P F4 93.6(3) . . . ?
F2 P F5 89.8(4) . . . ?
F2 P F6 91.7(4) . . . ?
F3 P F4 176.4(4) . . . ?
F3 P F5 88.4(4) . . . ?
F3 P F6 87.9(4) . . . ?
F4 P F5 89.7(4) . . . ?
F4 P F6 94.0(4) . . . ?
F5 P F6 175.9(5) . . . ?
Mo O1 C11 172.5(4) . . . ?
C1 N1 C2 176.3(5) . . . ?
C6 N2 C7 174.3(5) . . . ?
Mo C1 N1 170.9(4) . . . ?
N1 C2 C3 106.0(5) . . . ?
N1 C2 C4 107.4(5) . . . ?
N1 C2 C5 106.7(4) . . . ?
C3 C2 C4 111.4(5) . . . ?
C3 C2 C5 112.5(5) . . . ?
C4 C2 C5 112.4(5) . . . ?
Mo C6 N2 175.1(4) . . . ?
N2 C7 C8 107.5(4) . . . ?
N2 C7 C9 105.4(4) . . . ?
N2 C7 C10 107.6(4) . . . ?
C8 C7 C9 111.9(5) . . . ?
C8 C7 C10 112.5(5) . . . ?
C9 C7 C10 111.4(5) . . . ?

loop_
_geom_bond_atom_site_label_1
_geom_bond_atom_site_label_2
_geom_bond_distance
_geom_bond_site_symmetry_1
_geom_bond_site_symmetry_2
_geom_bond_publ_flag
Mo O1 1.791(3) . . ?
Mo O1 1.791(3) . 3_666 ?
Mo C1 2.166(5) . . ?
Mo C1 2.166(5) . 3_666 ?
Mo C6 2.173(4) . . ?
Mo C6 2.173(4) . 3_666 ?
P F1 1.545(6) . . ?
P F2 1.496(5) . . ?
P F3 1.497(6) . . ?
P F4 1.463(6) . . ?
P F5 1.524(6) . . ?
P F6 1.477(5) . . ?
O1 C11 1.399(7) . . ?
N1 C1 1.134(7) . . ?
N1 C2 1.461(7) . . ?
N2 C6 1.130(6) . . ?
N2 C7 1.461(6) . . ?
C2 C3 1.506(9) . . ?
C2 C4 1.517(9) . . ?
C2 C5 1.517(8) . . ?
C7 C8 1.489(9) . . ?
C7 C9 1.512(9) . . ?
C7 C10 1.487(8) . . ?

loop_
_geom_contact_atom_site_label_1
_geom_contact_atom_site_label_2
_geom_contact_distance
_geom_contact_site_symmetry_1
_geom_contact_site_symmetry_2
_geom_contact_publ_flag
? ? ? ? ? ?

loop_
_geom_torsion_atom_site_label_1
_geom_torsion_atom_site_label_2
_geom_torsion_atom_site_label_3
_geom_torsion_atom_site_label_4
_geom_torsion
_geom_torsion_site_symmetry_1
_geom_torsion_site_symmetry_2
_geom_torsion_site_symmetry_3
_geom_torsion_site_symmetry_4
_geom_torsion_publ_flag
C1 Mo O1 C11 164(3) . . . . ?
C6 Mo O1 C11 78(3) . . . . ?
O1 Mo C1 N1 -158(2) . . . . ?
C6 Mo C1 N1 -69(2) . . . . ?
O1 Mo C6 N2 96(5) . . . . ?
C1 Mo C6 N2 2(5) . . . . ?
C2 N1 C1 Mo 6(9) . . . . ?
C1 N1 C2 C3 -66(7) . . . . ?
C1 N1 C2 C4 174(7) . . . . ?
C1 N1 C2 C5 53(7) . . . . ?
C7 N2 C6 Mo -8(9) . . . . ?
C6 N2 C7 C8 131(4) . . . . ?
C6 N2 C7 C9 12(4) . . . . ?
C6 N2 C7 C10 -106(4) . . . . ?
